data_7020776
loop_
_publ_author_name
'Fleming, Conor G. E.'
'Slawin, Alexandra M. Z.'
'Athukorala Arachchige, Kasun S.'
'Randall, Rebecca'
'B\"uhl, Michael'
'Kilian, Petr'

_publ_section_title
;
 Synthetic and computational study of geminally bis(supermesityl)
 substituted phosphorus compounds.
;
_journal_issue 5
_journal_name_full 'Dalton transactions (Cambridge, England : 2003)'
_journal_page_first 1437
_journal_page_last 1450
_journal_paper_doi 10.1039/c2dt31971c
_journal_volume 42
_journal_year 2013
_chemical_formula_moiety 'C36 H57 O P'
_chemical_formula_sum 'C36 H57 O P'
_chemical_formula_weight 536.82
_space_group_IT_number 19
_symmetry_cell_setting orthorhombic
_symmetry_Int_Tables_number 19
_symmetry_space_group_name_Hall 'P 2ac 2ab'
_symmetry_space_group_name_H-M 'P 21 21 21'
_atom_sites_solution_hydrogens geom
_atom_sites_solution_primary direct
_atom_sites_solution_secondary difmap
_cell_angle_alpha 90.0000
_cell_angle_beta 90.0000
_cell_angle_gamma 90.0000
_cell_formula_units_Z 4
_cell_length_a 9.005(3)
_cell_length_b 11.305(4)
_cell_length_c 32.513(11)
_cell_measurement_reflns_used 7466
_cell_measurement_temperature 93
_cell_measurement_theta_max 25.35
_cell_measurement_theta_min 2.51
_cell_volume 3310(2)
_computing_cell_refinement 'CrystalClear-SM Expert 2.0 rc13'
_computing_data_collection 'CrystalClear-SM Expert 2.0 rc13 (Rigaku, 2009)'
_computing_data_reduction 'CrystalClear-SM Expert 2.0 rc13'
_computing_molecular_graphics 'CrystalStructure 4.0'
_computing_publication_material 'CrystalStructure 4.0 (Rigaku, 2010)'
_computing_structure_refinement 'SHELXL97 (Sheldrick, 2008)'
_computing_structure_solution 'SHELXD (Schneider, et al., 2002)'
_diffrn_ambient_temperature 93
_diffrn_detector_area_resol_mean 14.629
_diffrn_measured_fraction_theta_full 0.973
_diffrn_measured_fraction_theta_max 0.973
_diffrn_measurement_device_type 'Rigaku Mercury70'
_diffrn_measurement_method \w
_diffrn_radiation_type 'Mo K\a'
_diffrn_radiation_wavelength 0.71075
_diffrn_reflns_av_R_equivalents 0.3093
_diffrn_reflns_limit_h_max 10
_diffrn_reflns_limit_h_min -10
_diffrn_reflns_limit_k_max 13
_diffrn_reflns_limit_k_min -13
_diffrn_reflns_limit_l_max 39
_diffrn_reflns_limit_l_min -27
_diffrn_reflns_number 17258
_diffrn_reflns_theta_full 25.31
_diffrn_reflns_theta_max 25.31
_diffrn_standards_number 0
_exptl_absorpt_coefficient_mu 0.108
_exptl_absorpt_correction_T_max 0.998
_exptl_absorpt_correction_T_min 0.124
_exptl_absorpt_correction_type multi-scan
_exptl_absorpt_process_details 'REQAB (Rigaku, 1998)'
_exptl_crystal_colour colorless
_exptl_crystal_density_diffrn 1.077
_exptl_crystal_density_method 'not measured'
_exptl_crystal_description prism
_exptl_crystal_F_000 1184.00
_exptl_crystal_size_max 0.100
_exptl_crystal_size_mid 0.050
_exptl_crystal_size_min 0.020
_refine_diff_density_max 1.680
_refine_diff_density_min -0.900
_refine_ls_extinction_coef 0.0000000
_refine_ls_extinction_method SHELXL
_refine_ls_goodness_of_fit_ref 1.203
_refine_ls_hydrogen_treatment constr
_refine_ls_number_parameters 343
_refine_ls_number_reflns 5735
_refine_ls_number_restraints 0
_refine_ls_R_factor_gt 0.1657
_refine_ls_shift/su_max 0.000
_refine_ls_structure_factor_coef Fsqd
_refine_ls_weighting_details 'w = 1/[\s^2^(Fo^2^)+(0.2000P)^2^+0.0000P] where P=(Fo^2^+2Fc^2^)/3'
_refine_ls_weighting_scheme calc
_refine_ls_wR_factor_ref 0.4747
_reflns_number_gt 2735
_reflns_number_total 5739
_reflns_threshold_expression F^2^>2.0\s(F^2^)
_cod_data_source_file c2dt31971c.txt
_cod_data_source_block 6
_cod_original_cell_volume 3309.8(19)
_cod_database_code 7020776

loop_
_symmetry_equiv_pos_site_id
_symmetry_equiv_pos_as_xyz
1 +X,+Y,+Z
2 1/2+X,1/2-Y,-Z
3 -X,1/2+Y,1/2-Z
4 1/2-X,-Y,1/2+Z

loop_
_atom_site_label
_atom_site_type_symbol
_atom_site_fract_x
_atom_site_fract_y
_atom_site_fract_z
_atom_site_U_iso_or_equiv
_atom_site_adp_type
_atom_site_occupancy
_atom_site_symmetry_multiplicity
_atom_site_calc_flag
_atom_site_refinement_flags
P1 P 0.1041(4) 0.1407(3) 0.09075(8) 0.0399(8) Uani 1.0 4 d .
O1 O 0.2487(7) 0.1643(6) 0.0762(3) 0.0440(19) Uani 1.0 4 d .
C1 C 0.0869(12) 0.1716(9) 0.1466(3) 0.036(3) Uani 1.0 4 d .
C2 C 0.2108(15) 0.2455(9) 0.1630(4) 0.048(3) Uani 1.0 4 d .
C3 C 0.2644(15) 0.2150(9) 0.2009(4) 0.053(3) Uani 1.0 4 d .
C4 C 0.2076(12) 0.1226(10) 0.2265(4) 0.046(3) Uani 1.0 4 d .
C5 C 0.0703(13) 0.0824(11) 0.2144(4) 0.047(3) Uani 1.0 4 d .
C6 C 0.0021(12) 0.1039(9) 0.1758(3) 0.040(3) Uani 1.0 4 d .
C7 C 0.2765(11) 0.3608(10) 0.1433(4) 0.043(3) Uani 1.0 4 d .
C8 C 0.1811(17) 0.4050(10) 0.1076(4) 0.060(4) Uani 1.0 4 d .
C9 C 0.4350(13) 0.3434(10) 0.1314(4) 0.051(3) Uani 1.0 4 d .
C10 C 0.2648(15) 0.4575(10) 0.1767(4) 0.055(4) Uani 1.0 4 d .
C11 C 0.2867(16) 0.0805(11) 0.2658(4) 0.056(4) Uani 1.0 4 d .
C12 C 0.4038(16) 0.1617(10) 0.2809(4) 0.060(4) Uani 1.0 4 d .
C13 C 0.363(2) -0.0394(10) 0.2555(4) 0.072(5) Uani 1.0 4 d .
C14 C 0.172(2) 0.0613(18) 0.3002(5) 0.097(6) Uani 1.0 4 d .
C15 C -0.1582(13) 0.0685(9) 0.1730(4) 0.045(3) Uani 1.0 4 d .
C16 C -0.2375(13) 0.1211(11) 0.2104(4) 0.054(4) Uani 1.0 4 d .
C17 C -0.1820(13) -0.0673(10) 0.1726(4) 0.054(4) Uani 1.0 4 d .
C18 C -0.2457(14) 0.1191(11) 0.1350(4) 0.055(3) Uani 1.0 4 d .
C19 C 0.0510(11) -0.0128(10) 0.0815(3) 0.041(3) Uani 1.0 4 d .
C20 C 0.1002(13) -0.1209(8) 0.0960(3) 0.038(3) Uani 1.0 4 d .
C21 C 0.0235(11) -0.2218(8) 0.0835(3) 0.033(3) Uani 1.0 4 d .
C22 C -0.1012(15) -0.2228(9) 0.0569(3) 0.049(3) Uani 1.0 4 d .
C23 C -0.1422(12) -0.1143(8) 0.0407(3) 0.036(3) Uani 1.0 4 d .
C24 C -0.0760(13) -0.0125(8) 0.0525(4) 0.040(3) Uani 1.0 4 d .
C25 C 0.2405(11) -0.1486(10) 0.1223(4) 0.043(3) Uani 1.0 4 d .
C26 C 0.3382(11) -0.0401(9) 0.1331(4) 0.043(3) Uani 1.0 4 d .
C27 C 0.1982(14) -0.2111(10) 0.1618(4) 0.049(3) Uani 1.0 4 d .
C28 C 0.3476(12) -0.2312(11) 0.0968(4) 0.052(3) Uani 1.0 4 d .
C29 C -0.1779(14) -0.3374(8) 0.0469(3) 0.042(3) Uani 1.0 4 d .
C30 C -0.2351(16) -0.3987(10) 0.0871(4) 0.055(3) Uani 1.0 4 d .
C31 C -0.0719(14) -0.4232(10) 0.0249(4) 0.050(3) Uani 1.0 4 d .
C32 C -0.3215(15) -0.3188(11) 0.0199(4) 0.059(4) Uani 1.0 4 d .
C33 C -0.1081(14) 0.1094(8) 0.0323(3) 0.044(3) Uani 1.0 4 d .
C34 C -0.2716(13) 0.1299(11) 0.0259(4) 0.054(3) Uani 1.0 4 d .
C35 C -0.0369(17) 0.1111(10) -0.0104(4) 0.056(4) Uani 1.0 4 d .
C36 C -0.0389(12) 0.2063(9) 0.0591(4) 0.041(3) Uani 1.0 4 d .
H3 H 0.3464 0.2589 0.2111 0.0631 Uiso 1.0 4 calc R
H5 H 0.0163 0.0360 0.2336 0.0562 Uiso 1.0 4 calc R
H8A H 0.1844 0.3475 0.0850 0.0723 Uiso 1.0 4 calc R
H8B H 0.2194 0.4812 0.0979 0.0723 Uiso 1.0 4 calc R
H8C H 0.0783 0.4147 0.1168 0.0723 Uiso 1.0 4 calc R
H9A H 0.4926 0.3205 0.1557 0.0616 Uiso 1.0 4 calc R
H9B H 0.4746 0.4174 0.1202 0.0616 Uiso 1.0 4 calc R
H9C H 0.4418 0.2810 0.1106 0.0616 Uiso 1.0 4 calc R
H10A H 0.3032 0.5323 0.1658 0.0666 Uiso 1.0 4 calc R
H10B H 0.3231 0.4339 0.2008 0.0666 Uiso 1.0 4 calc R
H10C H 0.1606 0.4675 0.1847 0.0666 Uiso 1.0 4 calc R
H12A H 0.3599 0.2390 0.2871 0.0714 Uiso 1.0 4 calc R
H12B H 0.4802 0.1710 0.2597 0.0714 Uiso 1.0 4 calc R
H12C H 0.4488 0.1288 0.3059 0.0714 Uiso 1.0 4 calc R
H13A H 0.4108 -0.0708 0.2803 0.0860 Uiso 1.0 4 calc R
H13B H 0.4377 -0.0270 0.2340 0.0860 Uiso 1.0 4 calc R
H13C H 0.2881 -0.0957 0.2457 0.0860 Uiso 1.0 4 calc R
H14A H 0.1257 0.1371 0.3073 0.1164 Uiso 1.0 4 calc R
H14B H 0.2213 0.0285 0.3245 0.1164 Uiso 1.0 4 calc R
H14C H 0.0952 0.0061 0.2907 0.1164 Uiso 1.0 4 calc R
H16A H -0.2290 0.2075 0.2097 0.0653 Uiso 1.0 4 calc R
H16B H -0.1917 0.0910 0.2357 0.0653 Uiso 1.0 4 calc R
H16C H -0.3426 0.0987 0.2098 0.0653 Uiso 1.0 4 calc R
H17A H -0.1428 -0.1016 0.1981 0.0651 Uiso 1.0 4 calc R
H17B H -0.1299 -0.1017 0.1490 0.0651 Uiso 1.0 4 calc R
H17C H -0.2884 -0.0846 0.1704 0.0651 Uiso 1.0 4 calc R
H18A H -0.3526 0.1153 0.1405 0.0661 Uiso 1.0 4 calc R
H18B H -0.2224 0.0720 0.1105 0.0661 Uiso 1.0 4 calc R
H18C H -0.2165 0.2015 0.1303 0.0661 Uiso 1.0 4 calc R
H21 H 0.0575 -0.2958 0.0937 0.0401 Uiso 1.0 4 calc R
H23 H -0.2192 -0.1114 0.0208 0.0433 Uiso 1.0 4 calc R
H26A H 0.4328 -0.0672 0.1447 0.0521 Uiso 1.0 4 calc R
H26B H 0.2866 0.0091 0.1534 0.0521 Uiso 1.0 4 calc R
H26C H 0.3571 0.0063 0.1082 0.0521 Uiso 1.0 4 calc R
H27A H 0.1419 -0.1568 0.1794 0.0587 Uiso 1.0 4 calc R
H27B H 0.2884 -0.2365 0.1762 0.0587 Uiso 1.0 4 calc R
H27C H 0.1370 -0.2803 0.1554 0.0587 Uiso 1.0 4 calc R
H28A H 0.2962 -0.3051 0.0901 0.0626 Uiso 1.0 4 calc R
H28B H 0.4361 -0.2489 0.1133 0.0626 Uiso 1.0 4 calc R
H28C H 0.3771 -0.1910 0.0714 0.0626 Uiso 1.0 4 calc R
H30A H -0.3040 -0.3457 0.1014 0.0659 Uiso 1.0 4 calc R
H30B H -0.1507 -0.4166 0.1051 0.0659 Uiso 1.0 4 calc R
H30C H -0.2865 -0.4723 0.0799 0.0659 Uiso 1.0 4 calc R
H31A H 0.0132 -0.4401 0.0428 0.0596 Uiso 1.0 4 calc R
H31B H -0.0369 -0.3872 -0.0007 0.0596 Uiso 1.0 4 calc R
H31C H -0.1244 -0.4970 0.0187 0.0596 Uiso 1.0 4 calc R
H32A H -0.2938 -0.2821 -0.0064 0.0702 Uiso 1.0 4 calc R
H32B H -0.3911 -0.2672 0.0345 0.0702 Uiso 1.0 4 calc R
H32C H -0.3686 -0.3955 0.0146 0.0702 Uiso 1.0 4 calc R
H34A H -0.3123 0.0668 0.0086 0.0651 Uiso 1.0 4 calc R
H34B H -0.2866 0.2064 0.0123 0.0651 Uiso 1.0 4 calc R
H34C H -0.3224 0.1299 0.0525 0.0651 Uiso 1.0 4 calc R
H35A H 0.0706 0.1002 -0.0078 0.0678 Uiso 1.0 4 calc R
H35B H -0.0572 0.1872 -0.0237 0.0678 Uiso 1.0 4 calc R
H35C H -0.0786 0.0470 -0.0271 0.0678 Uiso 1.0 4 calc R
H36A H -0.1160 0.2427 0.0767 0.0486 Uiso 1.0 4 calc R
H36B H 0.0045 0.2688 0.0415 0.0486 Uiso 1.0 4 calc R

loop_
_atom_site_aniso_label
_atom_site_aniso_U_11
_atom_site_aniso_U_22
_atom_site_aniso_U_33
_atom_site_aniso_U_12
_atom_site_aniso_U_13
_atom_site_aniso_U_23
P1 0.0458(17) 0.0327(14) 0.0411(14) 0.0034(13) -0.0047(13) 0.0003(11)
O1 0.017(4) 0.043(4) 0.072(5) 0.014(3) -0.022(4) -0.014(4)
C1 0.037(6) 0.047(6) 0.026(5) -0.004(5) -0.003(4) 0.006(4)
C2 0.076(9) 0.033(6) 0.036(6) 0.003(6) 0.003(6) 0.001(5)
C3 0.066(8) 0.029(6) 0.063(8) -0.014(6) 0.001(6) -0.003(6)
C4 0.037(6) 0.058(7) 0.043(6) 0.018(6) 0.008(5) 0.004(6)
C5 0.049(7) 0.058(7) 0.033(6) 0.024(6) -0.001(5) 0.001(5)
C6 0.043(6) 0.030(6) 0.046(6) 0.012(5) 0.017(5) -0.009(5)
C7 0.023(6) 0.038(6) 0.067(7) -0.003(5) -0.011(5) 0.001(5)
C8 0.089(10) 0.041(7) 0.051(7) 0.004(7) 0.004(7) 0.023(6)
C9 0.054(8) 0.038(6) 0.062(7) 0.005(6) -0.015(6) 0.007(6)
C10 0.064(8) 0.038(6) 0.064(8) 0.004(6) -0.006(7) -0.018(6)
C11 0.077(9) 0.054(7) 0.036(6) -0.009(7) 0.011(6) 0.001(5)
C12 0.097(10) 0.042(7) 0.040(6) 0.013(7) -0.005(7) -0.014(5)
C13 0.124(13) 0.039(7) 0.052(7) -0.011(8) -0.030(8) 0.006(6)
C14 0.098(12) 0.146(15) 0.047(9) 0.021(13) -0.000(9) 0.007(9)
C15 0.053(7) 0.031(6) 0.051(7) 0.005(6) 0.012(6) 0.002(5)
C16 0.044(7) 0.073(9) 0.046(7) -0.013(7) -0.004(6) 0.023(6)
C17 0.030(6) 0.054(7) 0.079(9) -0.015(6) -0.002(6) 0.015(7)
C18 0.055(8) 0.065(8) 0.044(6) 0.003(7) 0.010(6) -0.006(6)
C19 0.032(6) 0.051(6) 0.040(6) -0.013(5) -0.001(5) 0.017(5)
C20 0.068(8) 0.013(4) 0.032(5) 0.003(5) 0.007(5) 0.004(4)
C21 0.037(6) 0.028(5) 0.035(6) 0.007(5) 0.009(5) 0.001(4)
C22 0.077(9) 0.030(6) 0.040(6) -0.012(6) -0.004(6) 0.006(5)
C23 0.033(6) 0.034(6) 0.041(6) -0.006(5) -0.001(5) 0.002(5)
C24 0.052(7) 0.022(5) 0.047(6) 0.008(5) 0.000(6) -0.006(5)
C25 0.026(5) 0.050(6) 0.052(6) -0.007(6) 0.004(5) 0.005(5)
C26 0.023(6) 0.040(6) 0.067(7) 0.004(5) -0.020(5) -0.017(5)
C27 0.064(8) 0.043(6) 0.040(6) -0.002(6) -0.021(6) -0.008(5)
C28 0.027(6) 0.069(8) 0.061(8) -0.007(6) 0.008(6) -0.005(6)
C29 0.070(8) 0.024(5) 0.031(5) -0.000(5) -0.007(5) 0.001(4)
C30 0.086(9) 0.042(6) 0.037(6) -0.002(6) -0.004(6) -0.002(5)
C31 0.060(8) 0.032(6) 0.057(7) 0.000(6) -0.009(6) -0.015(5)
C32 0.072(9) 0.053(8) 0.051(7) -0.015(7) -0.005(7) -0.003(6)
C33 0.063(8) 0.025(5) 0.046(6) 0.002(5) 0.003(6) -0.006(5)
C34 0.048(7) 0.050(7) 0.065(8) -0.001(6) 0.021(6) 0.017(6)
C35 0.090(10) 0.038(7) 0.041(6) -0.006(7) -0.015(6) -0.005(5)
C36 0.043(7) 0.035(6) 0.044(6) 0.001(5) -0.006(5) -0.001(5)

loop_
_atom_type_symbol
_atom_type_description
_atom_type_scat_dispersion_real
_atom_type_scat_dispersion_imag
_atom_type_scat_source
C C 0.0033 0.0016
;
International Tables for Crystallography
(1992, Vol. C, Tables 4.2.6.8 and 6.1.1.4)
;
H H 0.0000 0.0000
;
International Tables for Crystallography
(1992, Vol. C, Table 6.1.1.4)
;
O O 0.0106 0.0060
;
International Tables for Crystallography
(1992, Vol. C, Tables 4.2.6.8 and 6.1.1.4)
;
P P 0.1023 0.0942
;
International Tables for Crystallography
(1992, Vol. C, Tables 4.2.6.8 and 6.1.1.4)
;

loop_
_geom_angle_atom_site_label_1
_geom_angle_atom_site_label_2
_geom_angle_atom_site_label_3
_geom_angle
_geom_angle_publ_flag
O1 P1 C1 111.7(5) yes
O1 P1 C19 111.5(5) yes
O1 P1 C36 112.9(5) yes
C1 P1 C19 108.6(5) yes
C1 P1 C36 114.8(5) yes
C19 P1 C36 96.3(5) yes
P1 C1 C2 113.1(7) yes
P1 C1 C6 126.2(8) yes
C2 C1 C6 117.2(8) yes
C1 C2 C3 116.4(10) yes
C1 C2 C7 127.0(9) yes
C3 C2 C7 116.4(10) yes
C2 C3 C4 125.6(11) yes
C3 C4 C5 113.4(10) yes
C3 C4 C11 122.9(10) yes
C5 C4 C11 123.5(10) yes
C4 C5 C6 125.9(10) yes
C1 C6 C5 116.5(10) yes
C1 C6 C15 127.7(9) yes
C5 C6 C15 115.2(9) yes
C2 C7 C8 111.7(9) yes
C2 C7 C9 110.9(9) yes
C2 C7 C10 106.0(9) yes
C8 C7 C9 112.6(10) yes
C8 C7 C10 105.3(9) yes
C9 C7 C10 109.9(10) yes
C4 C11 C12 114.4(10) yes
C4 C11 C13 107.1(9) yes
C4 C11 C14 109.6(12) yes
C12 C11 C13 107.3(12) yes
C12 C11 C14 109.0(11) yes
C13 C11 C14 109.3(12) yes
C6 C15 C16 107.3(9) yes
C6 C15 C17 113.5(9) yes
C6 C15 C18 115.6(9) yes
C16 C15 C17 109.2(10) yes
C16 C15 C18 104.4(9) yes
C17 C15 C18 106.4(9) yes
P1 C19 C20 134.4(8) yes
P1 C19 C24 107.8(7) yes
C20 C19 C24 117.8(10) yes
C19 C20 C21 117.8(10) yes
C19 C20 C25 128.7(9) yes
C21 C20 C25 113.4(8) yes
C20 C21 C22 125.1(9) yes
C21 C22 C23 115.9(10) yes
C21 C22 C29 120.1(9) yes
C23 C22 C29 124.0(11) yes
C22 C23 C24 121.9(10) yes
C19 C24 C23 121.3(9) yes
C19 C24 C33 114.5(9) yes
C23 C24 C33 123.6(10) yes
C20 C25 C26 115.3(9) yes
C20 C25 C27 110.8(9) yes
C20 C25 C28 109.1(9) yes
C26 C25 C27 108.5(9) yes
C26 C25 C28 103.9(8) yes
C27 C25 C28 108.8(9) yes
C22 C29 C30 110.7(8) yes
C22 C29 C31 111.0(10) yes
C22 C29 C32 112.4(9) yes
C30 C29 C31 108.2(8) yes
C30 C29 C32 104.7(10) yes
C31 C29 C32 109.5(9) yes
C24 C33 C34 112.2(10) yes
C24 C33 C35 108.5(9) yes
C24 C33 C36 108.5(9) yes
C34 C33 C35 106.4(10) yes
C34 C33 C36 111.5(9) yes
C35 C33 C36 109.7(9) yes
P1 C36 C33 108.6(7) yes
C2 C3 H3 117.219 no
C4 C3 H3 117.202 no
C4 C5 H5 117.046 no
C6 C5 H5 117.044 no
C7 C8 H8A 109.465 no
C7 C8 H8B 109.462 no
C7 C8 H8C 109.475 no
H8A C8 H8B 109.484 no
H8A C8 H8C 109.472 no
H8B C8 H8C 109.469 no
C7 C9 H9A 109.483 no
C7 C9 H9B 109.464 no
C7 C9 H9C 109.468 no
H9A C9 H9B 109.477 no
H9A C9 H9C 109.473 no
H9B C9 H9C 109.462 no
C7 C10 H10A 109.477 no
C7 C10 H10B 109.477 no
C7 C10 H10C 109.476 no
H10A C10 H10B 109.464 no
H10A C10 H10C 109.470 no
H10B C10 H10C 109.464 no
C11 C12 H12A 109.470 no
C11 C12 H12B 109.482 no
C11 C12 H12C 109.467 no
H12A C12 H12B 109.473 no
H12A C12 H12C 109.464 no
H12B C12 H12C 109.471 no
C11 C13 H13A 109.471 no
C11 C13 H13B 109.465 no
C11 C13 H13C 109.469 no
H13A C13 H13B 109.476 no
H13A C13 H13C 109.484 no
H13B C13 H13C 109.462 no
C11 C14 H14A 109.469 no
C11 C14 H14B 109.463 no
C11 C14 H14C 109.469 no
H14A C14 H14B 109.479 no
H14A C14 H14C 109.473 no
H14B C14 H14C 109.474 no
C15 C16 H16A 109.470 no
C15 C16 H16B 109.469 no
C15 C16 H16C 109.460 no
H16A C16 H16B 109.476 no
H16A C16 H16C 109.469 no
H16B C16 H16C 109.484 no
C15 C17 H17A 109.478 no
C15 C17 H17B 109.468 no
C15 C17 H17C 109.473 no
H17A C17 H17B 109.461 no
H17A C17 H17C 109.485 no
H17B C17 H17C 109.463 no
C15 C18 H18A 109.472 no
C15 C18 H18B 109.478 no
C15 C18 H18C 109.462 no
H18A C18 H18B 109.475 no
H18A C18 H18C 109.468 no
H18B C18 H18C 109.472 no
C20 C21 H21 117.437 no
C22 C21 H21 117.423 no
C22 C23 H23 119.044 no
C24 C23 H23 119.029 no
C25 C26 H26A 109.476 no
C25 C26 H26B 109.472 no
C25 C26 H26C 109.467 no
H26A C26 H26B 109.473 no
H26A C26 H26C 109.469 no
H26B C26 H26C 109.469 no
C25 C27 H27A 109.481 no
C25 C27 H27B 109.475 no
C25 C27 H27C 109.488 no
H27A C27 H27B 109.456 no
H27A C27 H27C 109.464 no
H27B C27 H27C 109.463 no
C25 C28 H28A 109.466 no
C25 C28 H28B 109.461 no
C25 C28 H28C 109.472 no
H28A C28 H28B 109.462 no
H28A C28 H28C 109.490 no
H28B C28 H28C 109.477 no
C29 C30 H30A 109.477 no
C29 C30 H30B 109.475 no
C29 C30 H30C 109.470 no
H30A C30 H30B 109.469 no
H30A C30 H30C 109.474 no
H30B C30 H30C 109.463 no
C29 C31 H31A 109.469 no
C29 C31 H31B 109.479 no
C29 C31 H31C 109.468 no
H31A C31 H31B 109.468 no
H31A C31 H31C 109.465 no
H31B C31 H31C 109.478 no
C29 C32 H32A 109.478 no
C29 C32 H32B 109.475 no
C29 C32 H32C 109.471 no
H32A C32 H32B 109.476 no
H32A C32 H32C 109.465 no
H32B C32 H32C 109.463 no
C33 C34 H34A 109.469 no
C33 C34 H34B 109.468 no
C33 C34 H34C 109.483 no
H34A C34 H34B 109.458 no
H34A C34 H34C 109.475 no
H34B C34 H34C 109.474 no
C33 C35 H35A 109.475 no
C33 C35 H35B 109.476 no
C33 C35 H35C 109.464 no
H35A C35 H35B 109.473 no
H35A C35 H35C 109.472 no
H35B C35 H35C 109.468 no
P1 C36 H36A 109.978 no
P1 C36 H36B 109.961 no
C33 C36 H36A 109.969 no
C33 C36 H36B 109.959 no
H36A C36 H36B 108.348 no

loop_
_geom_bond_atom_site_label_1
_geom_bond_atom_site_label_2
_geom_bond_distance
_geom_bond_publ_flag
P1 O1 1.411(7) yes
P1 C1 1.854(9) yes
P1 C19 1.824(11) yes
P1 C36 1.807(11) yes
C1 C2 1.492(16) yes
C1 C6 1.441(14) yes
C2 C3 1.369(17) yes
C2 C7 1.568(15) yes
C3 C4 1.430(16) yes
C4 C5 1.374(16) yes
C4 C11 1.540(16) yes
C5 C6 1.417(15) yes
C6 C15 1.500(16) yes
C7 C8 1.529(17) yes
C7 C9 1.491(15) yes
C7 C10 1.545(16) yes
C11 C12 1.481(19) yes
C11 C13 1.556(18) yes
C11 C14 1.54(2) yes
C15 C16 1.530(16) yes
C15 C17 1.550(16) yes
C15 C18 1.574(16) yes
C19 C20 1.383(14) yes
C19 C24 1.481(15) yes
C20 C21 1.393(14) yes
C20 C25 1.557(15) yes
C21 C22 1.419(16) yes
C22 C23 1.383(14) yes
C22 C29 1.504(15) yes
C23 C24 1.352(14) yes
C24 C33 1.554(14) yes
C25 C26 1.551(15) yes
C25 C27 1.515(15) yes
C25 C28 1.576(16) yes
C29 C30 1.566(15) yes
C29 C31 1.537(16) yes
C29 C32 1.578(17) yes
C33 C34 1.506(17) yes
C33 C35 1.529(16) yes
C33 C36 1.533(15) yes
C3 H3 0.950 no
C5 H5 0.950 no
C8 H8A 0.980 no
C8 H8B 0.980 no
C8 H8C 0.980 no
C9 H9A 0.980 no
C9 H9B 0.980 no
C9 H9C 0.980 no
C10 H10A 0.980 no
C10 H10B 0.980 no
C10 H10C 0.980 no
C12 H12A 0.980 no
C12 H12B 0.980 no
C12 H12C 0.980 no
C13 H13A 0.980 no
C13 H13B 0.980 no
C13 H13C 0.980 no
C14 H14A 0.980 no
C14 H14B 0.980 no
C14 H14C 0.980 no
C16 H16A 0.980 no
C16 H16B 0.980 no
C16 H16C 0.980 no
C17 H17A 0.980 no
C17 H17B 0.980 no
C17 H17C 0.980 no
C18 H18A 0.980 no
C18 H18B 0.980 no
C18 H18C 0.980 no
C21 H21 0.950 no
C23 H23 0.950 no
C26 H26A 0.980 no
C26 H26B 0.980 no
C26 H26C 0.980 no
C27 H27A 0.980 no
C27 H27B 0.980 no
C27 H27C 0.980 no
C28 H28A 0.980 no
C28 H28B 0.980 no
C28 H28C 0.980 no
C30 H30A 0.980 no
C30 H30B 0.980 no
C30 H30C 0.980 no
C31 H31A 0.980 no
C31 H31B 0.980 no
C31 H31C 0.980 no
C32 H32A 0.980 no
C32 H32B 0.980 no
C32 H32C 0.980 no
C34 H34A 0.980 no
C34 H34B 0.980 no
C34 H34C 0.980 no
C35 H35A 0.980 no
C35 H35B 0.980 no
C35 H35C 0.980 no
C36 H36A 0.990 no
C36 H36B 0.990 no

loop_
_geom_contact_atom_site_label_1
_geom_contact_atom_site_label_2
_geom_contact_distance
_geom_contact_publ_flag
_geom_contact_site_symmetry_2
P1 C7 3.393(11) no .
P1 C8 3.116(12) no .
P1 C18 3.471(13) no .
P1 C26 3.244(11) no .
P1 C35 3.541(12) no .
O1 C2 2.986(13) no .
O1 C7 3.123(13) no .
O1 C8 2.969(14) no .
O1 C9 3.184(14) no .
O1 C20 3.549(12) no .
O1 C26 3.069(13) no .
O1 C33 3.569(14) no .
C1 C4 2.871(14) no .
C1 C8 3.048(16) no .
C1 C18 3.076(16) no .
C1 C26 3.323(15) no .
C2 C5 2.792(16) no .
C2 C26 3.561(15) no .
C3 C6 2.797(16) no .
C3 C9 3.094(17) no .
C3 C10 2.852(15) no .
C3 C12 2.949(17) no .
C3 C13 3.493(17) no .
C5 C13 3.26(2) no .
C5 C14 2.945(18) no .
C5 C16 2.809(16) no .
C5 C17 3.143(17) no .
C6 C19 3.368(15) no .
C8 C36 3.383(17) no .
C18 C19 3.519(16) no .
C18 C24 3.426(16) no .
C18 C33 3.563(16) no .
C18 C34 3.558(17) no .
C18 C36 3.244(16) no .
C19 C22 2.855(15) no .
C19 C26 3.100(15) no .
C19 C35 3.392(15) no .
C20 C23 2.828(15) no .
C21 C24 2.724(14) no .
C21 C27 2.993(15) no .
C21 C28 2.952(14) no .
C21 C30 3.072(16) no .
C21 C31 3.090(15) no .
C23 C31 3.585(14) no .
C23 C32 2.899(16) no .
C23 C34 3.036(15) no .
C23 C35 3.187(15) no .
C22 C32 3.577(18) no 2_545
C23 C32 3.577(17) no 2_545
C32 C22 3.577(18) no 2_445
C32 C23 3.577(17) no 2_445
P1 H8A 2.4543 no .
P1 H8C 3.2199 no .
P1 H9C 3.4903 no .
P1 H18B 3.1083 no .
P1 H18C 3.2344 no .
P1 H26B 3.0102 no .
P1 H26C 2.7961 no .
P1 H35A 3.2501 no .
O1 H8A 2.1692 no .
O1 H8C 3.4802 no .
O1 H9C 2.4528 no .
O1 H26B 3.0817 no .
O1 H26C 2.2862 no .
O1 H35A 3.2481 no .
O1 H36A 3.4018 no .
O1 H36B 2.7395 no .
C1 H3 3.2932 no .
C1 H5 3.2811 no .
C1 H8A 2.9541 no .
C1 H8C 2.9136 no .
C1 H16A 3.5318 no .
C1 H18B 3.2247 no .
C1 H18C 2.8029 no .
C1 H26B 2.5799 no .
C1 H26C 3.3106 no .
C1 H36A 3.0232 no .
C2 H8A 2.7938 no .
C2 H8B 3.4032 no .
C2 H8C 2.7073 no .
C2 H9A 2.6860 no .
C2 H9B 3.3700 no .
C2 H9C 2.7182 no .
C2 H10A 3.3487 no .
C2 H10B 2.6596 no .
C2 H10C 2.6461 no .
C2 H26B 2.7752 no .
C2 H26C 3.4939 no .
C3 H5 3.1960 no .
C3 H9A 2.7939 no .
C3 H9C 3.4258 no .
C3 H10B 2.5310 no .
C3 H10C 3.0500 no .
C3 H12A 2.9445 no .
C3 H12B 2.7696 no .
C3 H13B 3.3286 no .
C3 H26B 2.8000 no .
C4 H12A 2.7386 no .
C4 H12B 2.7367 no .
C4 H12C 3.3738 no .
C4 H13A 3.3446 no .
C4 H13B 2.6864 no .
C4 H13C 2.6467 no .
C4 H14A 2.7351 no .
C4 H14B 3.3618 no .
C4 H14C 2.6669 no .
C4 H26B 2.7920 no .
C4 H27A 3.5594 no .
C5 H3 3.1897 no .
C5 H13B 3.5895 no .
C5 H13C 2.9891 no .
C5 H14A 3.1244 no .
C5 H14C 2.6353 no .
C5 H16A 3.0480 no .
C5 H16B 2.4610 no .
C5 H17A 2.8800 no .
C5 H17B 3.4795 no .
C5 H26B 2.8996 no .
C5 H27A 3.0039 no .
C6 H16A 2.6300 no .
C6 H16B 2.6171 no .
C6 H16C 3.2944 no .
C6 H17A 2.7606 no .
C6 H17B 2.7525 no .
C6 H17C 3.3783 no .
C6 H18A 3.3971 no .
C6 H18B 2.9541 no .
C6 H18C 2.6986 no .
C6 H26B 2.8706 no .
C6 H27A 3.2066 no .
C7 H3 2.5672 no .
C8 H9A 3.3518 no .
C8 H9B 2.6790 no .
C8 H9C 2.7363 no .
C8 H10A 2.6212 no .
C8 H10B 3.3063 no .
C8 H10C 2.6115 no .
C8 H36A 3.3950 no .
C8 H36B 3.0843 no .
C9 H3 2.8751 no .
C9 H8A 2.7144 no .
C9 H8B 2.7173 no .
C9 H8C 3.3453 no .
C9 H10A 2.6871 no .
C9 H10B 2.6735 no .
C9 H10C 3.3273 no .
C10 H3 2.6136 no .
C10 H8A 3.3095 no .
C10 H8B 2.6080 no .
C10 H8C 2.6157 no .
C10 H9A 2.6595 no .
C10 H9B 2.6748 no .
C10 H9C 3.3378 no .
C11 H3 2.7424 no .
C11 H5 2.6974 no .
C12 H3 2.5728 no .
C12 H13A 2.6297 no .
C12 H13B 2.6392 no .
C12 H13C 3.2955 no .
C12 H14A 2.6623 no .
C12 H14B 2.6420 no .
C12 H14C 3.3037 no .
C13 H5 3.3123 no .
C13 H12A 3.3102 no .
C13 H12B 2.6055 no .
C13 H12C 2.6256 no .
C13 H14A 3.3736 no .
C13 H14B 2.6916 no .
C13 H14C 2.7168 no .
C13 H26B 3.4336 no .
C13 H27A 3.4419 no .
C13 H27B 3.4743 no .
C14 H5 2.5937 no .
C14 H12A 2.6613 no .
C14 H12B 3.3145 no .
C14 H12C 2.6151 no .
C14 H13A 2.6989 no .
C14 H13B 3.3705 no .
C14 H13C 2.7181 no .
C15 H5 2.5460 no .
C16 H5 2.5922 no .
C16 H17A 2.6889 no .
C16 H17B 3.3576 no .
C16 H17C 2.7036 no .
C16 H18A 2.4996 no .
C16 H18B 3.2971 no .
C16 H18C 2.7640 no .
C17 H5 2.9144 no .
C17 H16A 3.3606 no .
C17 H16B 2.7231 no .
C17 H16C 2.6597 no .
C17 H18A 2.7769 no .
C17 H18B 2.5850 no .
C17 H18C 3.3497 no .
C17 H27A 3.0952 no .
C18 H16A 2.6312 no .
C18 H16B 3.3235 no .
C18 H16C 2.5928 no .
C18 H17A 3.3592 no .
C18 H17B 2.7422 no .
C18 H17C 2.6032 no .
C18 H34C 2.7713 no .
C18 H36A 2.6281 no .
C19 H17B 2.9116 no .
C19 H18B 2.8055 no .
C19 H21 3.2252 no .
C19 H23 3.3248 no .
C19 H26B 3.1674 no .
C19 H26C 2.8986 no .
C19 H28C 3.5768 no .
C19 H35A 3.1751 no .
C19 H36A 3.2603 no .
C19 H36B 3.4638 no .
C20 H17B 2.7036 no .
C20 H26A 3.4421 no .
C20 H26B 2.9094 no .
C20 H26C 2.7530 no .
C20 H27A 2.7673 no .
C20 H27B 3.3726 no .
C20 H27C 2.6620 no .
C20 H28A 2.7355 no .
C20 H28B 3.3999 no .
C20 H28C 2.7354 no .
C21 H17B 2.8772 no .
C21 H23 3.2405 no .
C21 H27A 3.3742 no .
C21 H27C 2.6334 no .
C21 H28A 2.6376 no .
C21 H28C 3.2271 no .
C21 H30A 3.3163 no .
C21 H30B 2.7924 no .
C21 H31A 2.8017 no .
C21 H31B 3.3606 no .
C22 H17B 3.3016 no .
C22 H30A 2.7129 no .
C22 H30B 2.7299 no .
C22 H30C 3.3623 no .
C22 H31A 2.7032 no .
C22 H31B 2.7017 no .
C22 H31C 3.3455 no .
C22 H32A 2.7731 no .
C22 H32B 2.7563 no .
C22 H32C 3.3905 no .
C23 H17B 3.5232 no .
C23 H18B 3.1789 no .
C23 H21 3.2262 no .
C23 H30A 3.5850 no .
C23 H31B 3.4972 no .
C23 H32A 2.7944 no .
C23 H32B 2.8370 no .
C23 H34A 2.7630 no .
C23 H34C 3.2256 no .
C23 H35A 3.4702 no .
C23 H35C 2.9190 no .
C24 H17B 3.3288 no .
C24 H18B 2.4913 no .
C24 H34A 2.7160 no .
C24 H34B 3.3812 no .
C24 H34C 2.7416 no .
C24 H35A 2.6851 no .
C24 H35B 3.3566 no .
C24 H35C 2.6751 no .
C24 H36A 3.0128 no .
C24 H36B 3.2815 no .
C25 H17B 3.4871 no .
C25 H21 2.5194 no .
C26 H13B 3.4036 no .
C26 H27A 2.6687 no .
C26 H27B 2.6618 no .
C26 H27C 3.3437 no .
C26 H28A 3.3284 no .
C26 H28B 2.6015 no .
C26 H28C 2.6573 no .
C27 H13C 3.1307 no .
C27 H17A 3.5145 no .
C27 H17B 3.2299 no .
C27 H21 2.7245 no .
C27 H26A 2.7234 no .
C27 H26B 2.6272 no .
C27 H26C 3.3340 no .
C27 H28A 2.7098 no .
C27 H28B 2.6946 no .
C27 H28C 3.3580 no .
C28 H21 2.7147 no .
C28 H26A 2.5388 no .
C28 H26B 3.3267 no .
C28 H26C 2.7125 no .
C28 H27A 3.3672 no .
C28 H27B 2.6342 no .
C28 H27C 2.7435 no .
C29 H21 2.6506 no .
C29 H23 2.7182 no .
C30 H21 2.8881 no .
C30 H31A 2.7006 no .
C30 H31B 3.3691 no .
C30 H31C 2.6767 no .
C30 H32A 3.3541 no .
C30 H32B 2.6667 no .
C30 H32C 2.6445 no .
C31 H21 2.9028 no .
C31 H30A 3.3636 no .
C31 H30B 2.7013 no .
C31 H30C 2.6905 no .
C31 H32A 2.7520 no .
C31 H32B 3.3871 no .
C31 H32C 2.7112 no .
C32 H23 2.5191 no .
C32 H30A 2.6732 no .
C32 H30B 3.3562 no .
C32 H30C 2.6322 no .
C32 H31A 3.3941 no .
C32 H31B 2.7592 no .
C32 H31C 2.6852 no .
C33 H18B 2.7761 no .
C33 H18C 3.4917 no .
C33 H23 2.7143 no .
C34 H18B 2.8636 no .
C34 H18C 3.5258 no .
C34 H23 2.7731 no .
C34 H35A 3.2875 no .
C34 H35B 2.5968 no .
C34 H35C 2.6204 no .
C34 H36A 2.5145 no .
C34 H36B 2.9837 no .
C35 H23 3.1694 no .
C35 H34A 2.6041 no .
C35 H34B 2.6005 no .
C35 H34C 3.2925 no .
C35 H36A 3.2784 no .
C35 H36B 2.4829 no .
C36 H8A 2.7018 no .
C36 H8C 3.1909 no .
C36 H18B 2.7985 no .
C36 H18C 2.8140 no .
C36 H34A 3.3542 no .
C36 H34B 2.6996 no .
C36 H34C 2.7032 no .
C36 H35A 2.6729 no .
C36 H35B 2.7061 no .
C36 H35C 3.3511 no .
H3 H9A 2.3378 no .
H3 H9C 3.3897 no .
H3 H10A 3.4455 no .
H3 H10B 2.0175 no .
H3 H10C 3.0164 no .
H3 H12A 2.4842 no .
H3 H12B 2.2203 no .
H3 H12C 3.5351 no .
H3 H13B 3.4178 no .
H3 H26B 3.4334 no .
H5 H13C 2.8917 no .
H5 H14A 2.8317 no .
H5 H14B 3.4845 no .
H5 H14C 2.0148 no .
H5 H16A 3.0403 no .
H5 H16B 1.9748 no .
H5 H16C 3.3982 no .
H5 H17A 2.4109 no .
H5 H17B 3.4254 no .
H5 H26B 3.5798 no .
H5 H27A 3.0236 no .
H8A H9B 2.9599 no .
H8A H9C 2.5743 no .
H8A H10A 3.5232 no .
H8A H10C 3.5191 no .
H8A H36A 2.9655 no .
H8A H36B 2.3281 no .
H8B H9A 3.5901 no .
H8B H9B 2.5158 no .
H8B H9C 3.0504 no .
H8B H10A 2.4043 no .
H8B H10B 3.5139 no .
H8B H10C 2.8746 no .
H8B H36B 3.5883 no .
H8C H9B 3.5713 no .
H8C H10A 2.8997 no .
H8C H10B 3.5154 no .
H8C H10C 2.4021 no .
H8C H36A 2.9220 no .
H8C H36B 3.0268 no .
H9A H10A 2.9585 no .
H9A H10B 2.4743 no .
H9A H10C 3.5481 no .
H9B H10A 2.5053 no .
H9B H10B 2.9609 no .
H9B H10C 3.5662 no .
H9C H10A 3.5855 no .
H9C H10B 3.5682 no .
H9C H26C 3.1985 no .
H10B H12A 3.5845 no .
H12A H13A 3.5392 no .
H12A H13B 3.5373 no .
H12A H14A 2.4909 no .
H12A H14B 2.9490 no .
H12A H14C 3.5526 no .
H12B H13A 2.8832 no .
H12B H13B 2.4190 no .
H12B H13C 3.5051 no .
H12B H14A 3.5689 no .
H12B H14B 3.5318 no .
H12C H13A 2.4301 no .
H12C H13B 2.9267 no .
H12C H13C 3.5159 no .
H12C H14A 2.9115 no .
H12C H14B 2.4194 no .
H12C H14C 3.5079 no .
H13A H14A 3.5906 no .
H13A H14B 2.4982 no .
H13A H14C 2.9910 no .
H13B H14B 3.5835 no .
H13B H26A 2.9410 no .
H13B H26B 2.9821 no .
H13B H27A 3.5223 no .
H13B H27B 3.3102 no .
H13C H14B 2.9825 no .
H13C H14C 2.5457 no .
H13C H26A 3.5478 no .
H13C H26B 3.2257 no .
H13C H27A 2.6190 no .
H13C H27B 2.7648 no .
H14C H16B 3.2858 no .
H16A H17C 3.5812 no .
H16A H18A 2.7193 no .
H16A H18B 3.5709 no .
H16A H18C 2.5845 no .
H16B H17A 2.5354 no .
H16B H17C 3.0321 no .
H16B H18A 3.4278 no .
H16C H17A 2.9167 no .
H16C H17B 3.5643 no .
H16C H17C 2.4832 no .
H16C H18A 2.2624 no .
H16C H18B 3.4162 no .
H16C H18C 3.0514 no .
H17A H18B 3.5300 no .
H17A H27A 2.7078 no .
H17A H27C 3.5148 no .
H17B H18A 3.1799 no .
H17B H18B 2.4714 no .
H17B H18C 3.5665 no .
H17B H21 3.3004 no .
H17B H27A 2.7125 no .
H17B H27C 3.1459 no .
H17B H30A 3.5302 no .
H17C H18A 2.5277 no .
H17C H18B 2.6978 no .
H17C H18C 3.5469 no .
H18A H34C 2.8765 no .
H18A H36A 3.3029 no .
H18B H23 3.5791 no .
H18B H34A 3.4129 no .
H18B H34B 3.5832 no .
H18B H34C 2.1896 no .
H18B H36A 2.4194 no .
H18C H34C 2.8211 no .
H18C H36A 2.0178 no .
H18C H36B 3.5887 no .
H21 H27A 3.2876 no .
H21 H27B 3.4585 no .
H21 H27C 2.1362 no .
H21 H28A 2.1551 no .
H21 H28B 3.5090 no .
H21 H28C 3.1960 no .
H21 H30A 3.3129 no .
H21 H30B 2.3479 no .
H21 H31A 2.3572 no .
H21 H31B 3.3482 no .
H23 H31B 3.5928 no .
H23 H32A 2.2268 no .
H23 H32B 2.3869 no .
H23 H32C 3.4877 no .
H23 H34A 2.2175 no .
H23 H34C 3.0610 no .
H23 H35C 2.6891 no .
H26A H27A 3.0264 no .
H26A H27B 2.5301 no .
H26A H28A 3.4494 no .
H26A H28B 2.2943 no .
H26A H28C 2.8078 no .
H26B H27A 2.4342 no .
H26B H27B 2.8733 no .
H26B H27C 3.5390 no .
H26B H28B 3.4681 no .
H26B H28C 3.5903 no .
H26C H27A 3.5358 no .
H26C H27B 3.5770 no .
H26C H28B 2.9768 no .
H26C H28C 2.5385 no .
H27A H28B 3.5669 no .
H27B H28A 2.9056 no .
H27B H28B 2.4439 no .
H27B H28C 3.5355 no .
H27C H28A 2.5772 no .
H27C H28B 3.0427 no .
H27C H30B 3.4288 no .
H28A H31A 3.3438 no .
H30A H31A 3.5955 no .
H30A H31C 3.5723 no .
H30A H32A 3.5780 no .
H30A H32B 2.4773 no .
H30A H32C 2.9342 no .
H30B H31A 2.5199 no .
H30B H31C 2.9599 no .
H30B H32B 3.5788 no .
H30B H32C 3.5429 no .
H30C H31A 2.9790 no .
H30C H31B 3.5848 no .
H30C H31C 2.4829 no .
H30C H32A 3.5357 no .
H30C H32B 2.9072 no .
H30C H32C 2.4099 no .
H31A H32C 3.5937 no .
H31B H32A 2.6075 no .
H31B H32C 3.0302 no .
H31C H32A 2.9823 no .
H31C H32B 3.5753 no .
H31C H32C 2.4844 no .
H34A H35A 3.5094 no .
H34A H35B 2.8687 no .
H34A H35C 2.4135 no .
H34A H36A 3.4629 no .
H34B H35A 3.4953 no .
H34B H35B 2.3842 no .
H34B H35C 2.8983 no .
H34B H36A 2.6289 no .
H34B H36B 2.8747 no .
H34C H35B 3.5018 no .
H34C H35C 3.5217 no .
H34C H36A 2.3871 no .
H34C H36B 3.3550 no .
H35A H36B 2.5605 no .
H35B H36A 3.3667 no .
H35B H36B 2.3771 no .
H35C H36B 3.4380 no .
O1 H34B 3.2433 no 2_555
O1 H35B 2.9644 no 2_555
C8 H21 3.5887 no 1_565
C8 H28A 3.4843 no 1_565
C8 H31A 3.1282 no 1_565
C8 H35C 3.4380 no 2_555
C9 H13A 3.3344 no 3_655
C9 H18A 3.2249 no 1_655
C9 H18C 3.5252 no 1_655
C9 H35B 3.5200 no 2_555
C10 H12C 3.2755 no 3_655
C10 H13A 3.2556 no 3_655
C10 H14C 3.4551 no 3_555
C10 H16B 3.2914 no 3_555
C10 H27B 3.4665 no 1_565
C10 H27C 3.2546 no 1_565
C12 H10A 3.4791 no 3_645
C12 H16C 3.3277 no 1_655
C12 H17C 3.4365 no 3_555
C12 H27B 3.3107 no 3_655
C13 H9A 3.5411 no 3_645
C13 H10B 3.1792 no 3_645
C13 H16A 3.3045 no 3_545
C13 H16C 3.4178 no 1_655
C14 H10C 3.2132 no 3_545
C14 H30A 3.5720 no 3_555
C14 H30B 3.0959 no 3_555
C16 H12B 3.0575 no 1_455
C16 H13B 3.4567 no 1_455
C16 H13C 3.5347 no 3_555
C17 H12A 3.0126 no 3_545
C17 H14A 3.4418 no 3_545
C17 H26A 3.5850 no 1_455
C18 H9A 3.3455 no 1_455
C18 H9C 3.4502 no 1_455
C18 H26A 3.5937 no 1_455
C19 H32C 3.3713 no 2_545
C20 H32A 3.2551 no 2_545
C21 H32A 3.0001 no 2_545
C21 H32C 3.5904 no 2_545
C22 H32A 3.2192 no 2_545
C22 H32B 3.5239 no 2_545
C22 H32C 3.4033 no 2_545
C23 H32A 3.5300 no 2_545
C23 H32B 3.5901 no 2_545
C23 H32C 3.0538 no 2_545
C24 H32C 3.0560 no 2_545
C26 H18A 3.3006 no 1_655
C27 H10A 3.0541 no 1_545
C27 H14A 3.5302 no 3_545
C28 H8B 3.4498 no 1_545
C28 H10A 3.5125 no 1_545
C28 H30A 3.3972 no 1_655
C28 H31B 3.5557 no 2_545
C28 H32A 3.2085 no 2_545
C28 H32B 3.1323 no 1_655
C30 H9B 3.5083 no 1_445
C30 H14A 3.5946 no 3_545
C30 H14B 2.9932 no 3_545
C30 H28B 3.5153 no 1_455
C31 H23 3.5281 no 2_545
C31 H28C 3.4195 no 2_445
C31 H32A 3.4670 no 2_545
C31 H32B 3.3182 no 2_545
C31 H34A 3.0472 no 2_545
C31 H36B 3.5898 no 1_545
C32 H28C 3.5021 no 1_455
C32 H28C 3.4663 no 2_445
C32 H31B 3.0937 no 2_445
C32 H35A 3.3493 no 2_445
C32 H35C 3.4749 no 2_445
C33 H32C 3.5815 no 2_545
C34 H35A 3.4171 no 2_455
C34 H35B 3.3008 no 2_455
C34 H36B 3.1898 no 2_455
C35 H8A 3.5217 no 2_455
C35 H9B 3.5846 no 2_455
C35 H9C 3.4830 no 2_455
C35 H30C 3.5575 no 2_545
C35 H32C 2.8738 no 2_545
C35 H34B 3.0564 no 2_555
C36 H34B 3.3959 no 2_555
H3 H13A 2.9262 no 3_655
H3 H13B 3.5792 no 3_655
H3 H16C 3.3360 no 1_655
H5 H10C 3.1931 no 3_545
H8A C35 3.5217 no 2_555
H8A H31A 3.1672 no 1_565
H8A H34A 3.1936 no 2_555
H8A H34B 3.2338 no 2_555
H8A H35B 3.0891 no 2_555
H8A H35C 3.0861 no 2_555
H8B C28 3.4498 no 1_565
H8B H21 2.9146 no 1_565
H8B H27C 3.3627 no 1_565
H8B H28A 2.5256 no 1_565
H8B H30B 3.5346 no 1_565
H8B H31A 2.7290 no 1_565
H8B H34A 3.5156 no 2_555
H8B H35C 2.9514 no 2_555
H8C H14B 3.5451 no 3_555
H8C H14C 3.5429 no 3_555
H8C H21 3.3634 no 1_565
H8C H30B 2.8351 no 1_565
H8C H31A 2.9727 no 1_565
H9A C13 3.5411 no 3_655
H9A C18 3.3455 no 1_655
H9A H13A 2.5696 no 3_655
H9A H14B 3.5469 no 3_655
H9A H16A 3.3163 no 1_655
H9A H16C 3.4030 no 1_655
H9A H18A 2.7516 no 1_655
H9A H18C 3.0582 no 1_655
H9B C30 3.5083 no 1_665
H9B C35 3.5846 no 2_555
H9B H12C 3.4606 no 3_655
H9B H13A 3.4010 no 3_655
H9B H14B 3.5091 no 3_655
H9B H30A 3.3936 no 1_665
H9B H30C 2.8095 no 1_665
H9B H35B 3.3642 no 2_555
H9B H35C 3.0897 no 2_555
H9C C18 3.4502 no 1_655
H9C C35 3.4830 no 2_555
H9C H18A 2.8080 no 1_655
H9C H18C 3.2694 no 1_655
H9C H34C 3.3147 no 1_655
H9C H35B 2.8475 no 2_555
H9C H35C 3.3434 no 2_555
H10A C12 3.4791 no 3_655
H10A C27 3.0541 no 1_565
H10A C28 3.5125 no 1_565
H10A H12B 3.4831 no 3_655
H10A H12C 2.6510 no 3_655
H10A H13A 3.3270 no 3_655
H10A H16B 3.4215 no 3_555
H10A H27B 2.6386 no 1_565
H10A H27C 2.6158 no 1_565
H10A H28A 3.0745 no 1_565
H10A H28B 3.2359 no 1_565
H10B C13 3.1791 no 3_655
H10B H12B 3.4604 no 3_655
H10B H12C 3.0200 no 3_655
H10B H13A 2.4749 no 3_655
H10B H13B 3.0533 no 3_655
H10B H16B 2.9705 no 3_555
H10B H16C 3.4582 no 3_555
H10C C14 3.2132 no 3_555
H10C H5 3.1931 no 3_555
H10C H14A 3.2233 no 3_555
H10C H14B 3.5195 no 3_555
H10C H14C 2.4778 no 3_555
H10C H16B 2.9560 no 3_555
H10C H27B 3.5497 no 1_565
H10C H27C 3.0134 no 1_565
H12A C17 3.0126 no 3_555
H12A H13B 3.2855 no 3_655
H12A H17A 2.7020 no 3_555
H12A H17B 3.4427 no 3_555
H12A H17C 2.5092 no 3_555
H12A H27B 3.3965 no 3_655
H12B C16 3.0575 no 1_655
H12B H10A 3.4831 no 3_645
H12B H10B 3.4604 no 3_645
H12B H13A 3.3416 no 3_655
H12B H13B 3.4989 no 3_655
H12B H13C 3.3677 no 3_655
H12B H16A 3.1094 no 1_655
H12B H16B 3.1872 no 1_655
H12B H16C 2.4187 no 1_655
H12B H27B 3.1292 no 3_655
H12C C10 3.2755 no 3_645
H12C H9B 3.4606 no 3_645
H12C H10A 2.6510 no 3_645
H12C H10B 3.0200 no 3_645
H12C H27B 2.8745 no 3_655
H12C H28B 3.1465 no 3_655
H12C H30A 3.2982 no 3_555
H13A C9 3.3344 no 3_645
H13A C10 3.2556 no 3_645
H13A H3 2.9262 no 3_645
H13A H9A 2.5696 no 3_645
H13A H9B 3.4010 no 3_645
H13A H10A 3.3270 no 3_645
H13A H10B 2.4749 no 3_645
H13A H12B 3.3416 no 3_645
H13A H16A 3.0104 no 3_545
H13B C16 3.4567 no 1_655
H13B H3 3.5792 no 3_645
H13B H10B 3.0533 no 3_645
H13B H12A 3.2855 no 3_645
H13B H12B 3.4989 no 3_645
H13B H16B 3.5937 no 1_655
H13B H16C 2.5604 no 1_655
H13B H17C 3.2840 no 1_655
H13C C16 3.5347 no 3_545
H13C H12B 3.3677 no 3_645
H13C H16A 2.7083 no 3_545
H14A C17 3.4418 no 3_555
H14A C27 3.5302 no 3_555
H14A C30 3.5946 no 3_555
H14A H10C 3.2233 no 3_545
H14A H17A 2.9628 no 3_555
H14A H17B 3.2774 no 3_555
H14A H17C 3.5447 no 3_555
H14A H27A 3.3799 no 3_555
H14A H27C 2.8171 no 3_555
H14A H30A 3.3799 no 3_555
H14A H30B 2.9207 no 3_555
H14B C30 2.9932 no 3_555
H14B H8C 3.5451 no 3_545
H14B H9A 3.5469 no 3_645
H14B H9B 3.5091 no 3_645
H14B H10C 3.5195 no 3_545
H14B H30A 2.8958 no 3_555
H14B H30B 2.4567 no 3_555
H14B H30C 3.1629 no 3_555
H14C C10 3.4551 no 3_545
H14C H8C 3.5429 no 3_545
H14C H10C 2.4778 no 3_545
H14C H16A 3.5841 no 3_545
H14C H30B 3.5361 no 3_555
H16A C13 3.3045 no 3_555
H16A H9A 3.3163 no 1_455
H16A H12B 3.1094 no 1_455
H16A H13A 3.0104 no 3_555
H16A H13C 2.7083 no 3_555
H16A H14C 3.5841 no 3_555
H16B C10 3.2914 no 3_545
H16B H10A 3.4215 no 3_545
H16B H10B 2.9705 no 3_545
H16B H10C 2.9560 no 3_545
H16B H12B 3.1872 no 1_455
H16B H13B 3.5937 no 1_455
H16B H27B 3.5755 no 3_555
H16C C12 3.3277 no 1_455
H16C C13 3.4178 no 1_455
H16C H3 3.3360 no 1_455
H16C H9A 3.4030 no 1_455
H16C H10B 3.4582 no 3_545
H16C H12B 2.4187 no 1_455
H16C H13B 2.5604 no 1_455
H16C H26A 3.4762 no 1_455
H17A H12A 2.7020 no 3_545
H17A H14A 2.9628 no 3_545
H17B H12A 3.4427 no 3_545
H17B H14A 3.2774 no 3_545
H17C C12 3.4365 no 3_545
H17C H12A 2.5092 no 3_545
H17C H13B 3.2840 no 1_455
H17C H14A 3.5447 no 3_545
H17C H26A 2.6538 no 1_455
H18A C9 3.2249 no 1_455
H18A C26 3.3006 no 1_455
H18A H9A 2.7516 no 1_455
H18A H9C 2.8080 no 1_455
H18A H26A 2.8298 no 1_455
H18A H26B 3.4895 no 1_455
H18A H26C 3.0742 no 1_455
H18C C9 3.5252 no 1_455
H18C H9A 3.0582 no 1_455
H18C H9C 3.2694 no 1_455
H21 C8 3.5887 no 1_545
H21 H8B 2.9146 no 1_545
H21 H8C 3.3634 no 1_545
H21 H32A 3.2604 no 2_545
H23 C31 3.5281 no 2_445
H23 H31A 3.2272 no 2_445
H23 H31B 2.9341 no 2_445
H23 H32C 3.3614 no 2_545
H26A C17 3.5850 no 1_655
H26A C18 3.5937 no 1_655
H26A H16C 3.4762 no 1_655
H26A H17C 2.6538 no 1_655
H26A H18A 2.8298 no 1_655
H26B H18A 3.4895 no 1_655
H26C H18A 3.0742 no 1_655
H27A H14A 3.3799 no 3_545
H27B C10 3.4665 no 1_545
H27B C12 3.3107 no 3_645
H27B H10A 2.6386 no 1_545
H27B H10C 3.5497 no 1_545
H27B H12A 3.3965 no 3_645
H27B H12B 3.1292 no 3_645
H27B H12C 2.8745 no 3_645
H27B H16B 3.5755 no 3_545
H27C C10 3.2546 no 1_545
H27C H8B 3.3627 no 1_545
H27C H10A 2.6158 no 1_545
H27C H10C 3.0134 no 1_545
H27C H14A 2.8171 no 3_545
H28A C8 3.4843 no 1_545
H28A H8B 2.5256 no 1_545
H28A H10A 3.0745 no 1_545
H28A H32A 3.0051 no 2_545
H28A H32B 3.3734 no 1_655
H28A H35C 3.5976 no 2_545
H28B C30 3.5153 no 1_655
H28B H10A 3.2359 no 1_545
H28B H12C 3.1465 no 3_645
H28B H30A 2.6121 no 1_655
H28B H32B 3.0038 no 1_655
H28C C31 3.4195 no 2_545
H28C C32 3.5021 no 1_655
H28C C32 3.4663 no 2_545
H28C H30A 3.5006 no 1_655
H28C H31B 2.5821 no 2_545
H28C H32A 2.6331 no 2_545
H28C H32B 2.5571 no 1_655
H30A C14 3.5720 no 3_545
H30A C28 3.3972 no 1_455
H30A H9B 3.3936 no 1_445
H30A H12C 3.2982 no 3_545
H30A H14A 3.3799 no 3_545
H30A H14B 2.8958 no 3_545
H30A H28B 2.6121 no 1_455
H30A H28C 3.5006 no 1_455
H30B C14 3.0959 no 3_545
H30B H8B 3.5346 no 1_545
H30B H8C 2.8351 no 1_545
H30B H14A 2.9207 no 3_545
H30B H14B 2.4567 no 3_545
H30B H14C 3.5361 no 3_545
H30C C35 3.5575 no 2_445
H30C H9B 2.8095 no 1_445
H30C H14B 3.1629 no 3_545
H30C H35A 3.0406 no 2_445
H30C H35C 3.2530 no 2_445
H30C H36A 3.5692 no 1_545
H31A C8 3.1282 no 1_545
H31A H8A 3.1672 no 1_545
H31A H8B 2.7290 no 1_545
H31A H8C 2.9727 no 1_545
H31A H23 3.2272 no 2_545
H31A H32A 3.2755 no 2_545
H31A H32B 3.5412 no 2_545
H31A H34A 2.7035 no 2_545
H31A H36B 3.2925 no 1_545
H31B C28 3.5557 no 2_445
H31B C32 3.0937 no 2_545
H31B H23 2.9341 no 2_545
H31B H28C 2.5821 no 2_445
H31B H32A 2.9168 no 2_545
H31B H32B 2.4439 no 2_545
H31B H32C 3.5652 no 2_545
H31B H34A 2.8767 no 2_545
H31C H34A 3.0507 no 2_545
H31C H35A 3.0054 no 2_445
H31C H36A 3.4954 no 1_545
H31C H36B 2.9838 no 1_545
H32A C20 3.2551 no 2_445
H32A C21 3.0001 no 2_445
H32A C22 3.2192 no 2_445
H32A C23 3.5300 no 2_445
H32A C28 3.2085 no 2_445
H32A C31 3.4670 no 2_445
H32A H21 3.2604 no 2_445
H32A H28A 3.0051 no 2_445
H32A H28C 2.6331 no 2_445
H32A H31A 3.2755 no 2_445
H32A H31B 2.9168 no 2_445
H32B C22 3.5239 no 2_445
H32B C23 3.5901 no 2_445
H32B C28 3.1323 no 1_455
H32B C31 3.3182 no 2_445
H32B H28A 3.3734 no 1_455
H32B H28B 3.0038 no 1_455
H32B H28C 2.5571 no 1_455
H32B H31A 3.5412 no 2_445
H32B H31B 2.4439 no 2_445
H32B H35C 3.5939 no 2_445
H32C C19 3.3713 no 2_445
H32C C21 3.5904 no 2_445
H32C C22 3.4033 no 2_445
H32C C23 3.0538 no 2_445
H32C C24 3.0560 no 2_445
H32C C33 3.5815 no 2_445
H32C C35 2.8738 no 2_445
H32C H23 3.3614 no 2_445
H32C H31B 3.5652 no 2_445
H32C H35A 2.3884 no 2_445
H32C H35C 2.5837 no 2_445
H34A C31 3.0472 no 2_445
H34A H8A 3.1936 no 2_455
H34A H8B 3.5156 no 2_455
H34A H31A 2.7035 no 2_445
H34A H31B 2.8767 no 2_445
H34A H31C 3.0507 no 2_445
H34A H35B 3.5832 no 2_455
H34A H36B 2.9707 no 2_455
H34B O1 3.2433 no 2_455
H34B C35 3.0564 no 2_455
H34B C36 3.3959 no 2_455
H34B H8A 3.2338 no 2_455
H34B H35A 2.5408 no 2_455
H34B H35B 2.7426 no 2_455
H34B H36B 2.5848 no 2_455
H34C H9C 3.3147 no 1_455
H34C H35A 3.5154 no 2_455
H34C H35B 3.1027 no 2_455
H35A C32 3.3493 no 2_545
H35A C34 3.4171 no 2_555
H35A H30C 3.0406 no 2_545
H35A H31C 3.0054 no 2_545
H35A H32C 2.3884 no 2_545
H35A H34B 2.5408 no 2_555
H35A H34C 3.5154 no 2_555
H35B O1 2.9644 no 2_455
H35B C9 3.5200 no 2_455
H35B C34 3.3008 no 2_555
H35B H8A 3.0891 no 2_455
H35B H9B 3.3642 no 2_455
H35B H9C 2.8475 no 2_455
H35B H34A 3.5832 no 2_555
H35B H34B 2.7426 no 2_555
H35B H34C 3.1027 no 2_555
H35C C8 3.4380 no 2_455
H35C C32 3.4749 no 2_545
H35C H8A 3.0861 no 2_455
H35C H8B 2.9514 no 2_455
H35C H9B 3.0897 no 2_455
H35C H9C 3.3434 no 2_455
H35C H28A 3.5976 no 2_445
H35C H30C 3.2530 no 2_545
H35C H32B 3.5939 no 2_545
H35C H32C 2.5837 no 2_545
H36A H30C 3.5692 no 1_565
H36A H31C 3.4954 no 1_565
H36B C31 3.5898 no 1_565
H36B C34 3.1898 no 2_555
H36B H31A 3.2925 no 1_565
H36B H31C 2.9838 no 1_565
H36B H34A 2.9707 no 2_555
H36B H34B 2.5848 no 2_555

loop_
_geom_torsion_atom_site_label_1
_geom_torsion_atom_site_label_2
_geom_torsion_atom_site_label_3
_geom_torsion_atom_site_label_4
_geom_torsion
_geom_torsion_publ_flag
O1 P1 C1 C2 16.0(8) no
O1 P1 C1 C6 -142.3(7) no
O1 P1 C19 C20 66.0(11) no
O1 P1 C19 C24 -115.9(6) no
O1 P1 C36 C33 102.9(7) no
C1 P1 C19 C20 -57.5(11) no
C1 P1 C19 C24 120.6(6) no
C19 P1 C1 C2 139.4(6) no
C19 P1 C1 C6 -18.9(9) no
C1 P1 C36 C33 -127.5(6) no
C36 P1 C1 C2 -114.1(7) no
C36 P1 C1 C6 87.5(9) no
C19 P1 C36 C33 -13.6(7) no
C36 P1 C19 C20 -176.4(10) no
C36 P1 C19 C24 1.7(7) no
P1 C1 C2 C3 -139.9(8) no
P1 C1 C2 C7 46.0(13) no
P1 C1 C6 C5 137.6(8) no
P1 C1 C6 C15 -52.3(14) no
C2 C1 C6 C5 -19.9(13) no
C2 C1 C6 C15 150.2(9) no
C6 C1 C2 C3 20.5(14) no
C6 C1 C2 C7 -153.6(9) no
C1 C2 C3 C4 -2.9(17) no
C1 C2 C7 C8 9.9(15) no
C1 C2 C7 C9 -116.7(11) no
C1 C2 C7 C10 124.1(11) no
C3 C2 C7 C8 -164.2(10) no
C3 C2 C7 C9 69.2(12) no
C3 C2 C7 C10 -50.0(12) no
C7 C2 C3 C4 171.8(9) no
C2 C3 C4 C5 -14.5(16) no
C2 C3 C4 C11 170.7(10) no
C3 C4 C5 C6 15.2(16) no
C3 C4 C11 C12 14.8(15) no
C3 C4 C11 C13 -103.9(12) no
C3 C4 C11 C14 137.6(10) no
C5 C4 C11 C12 -159.6(10) no
C5 C4 C11 C13 81.7(13) no
C5 C4 C11 C14 -36.8(14) no
C11 C4 C5 C6 -169.9(10) no
C4 C5 C6 C1 1.6(16) no
C4 C5 C6 C15 -169.7(10) no
C1 C6 C15 C16 -120.5(10) no
C1 C6 C15 C17 118.8(10) no
C1 C6 C15 C18 -4.6(15) no
C5 C6 C15 C16 49.7(11) no
C5 C6 C15 C17 -71.0(11) no
C5 C6 C15 C18 165.6(8) no
P1 C19 C20 C21 175.7(7) no
P1 C19 C20 C25 -9.7(17) no
P1 C19 C24 C23 -178.2(7) no
P1 C19 C24 C33 10.9(10) no
C20 C19 C24 C23 0.3(15) no
C20 C19 C24 C33 -170.6(8) no
C24 C19 C20 C21 -2.3(14) no
C24 C19 C20 C25 172.3(8) no
C19 C20 C21 C22 0.3(15) no
C19 C20 C25 C26 -0.6(15) no
C19 C20 C25 C27 123.1(11) no
C19 C20 C25 C28 -117.1(11) no
C21 C20 C25 C26 174.2(8) no
C21 C20 C25 C27 -62.1(11) no
C21 C20 C25 C28 57.7(11) no
C25 C20 C21 C22 -175.0(8) no
C20 C21 C22 C23 3.7(15) no
C20 C21 C22 C29 -177.9(9) no
C21 C22 C23 C24 -5.8(15) no
C21 C22 C29 C30 58.6(13) no
C21 C22 C29 C31 -61.6(12) no
C21 C22 C29 C32 175.3(9) no
C23 C22 C29 C30 -123.1(11) no
C23 C22 C29 C31 116.7(11) no
C23 C22 C29 C32 -6.4(14) no
C29 C22 C23 C24 175.8(9) no
C22 C23 C24 C19 4.0(16) no
C22 C23 C24 C33 174.0(9) no
C19 C24 C33 C34 -144.6(8) no
C19 C24 C33 C35 98.1(10) no
C19 C24 C33 C36 -21.0(12) no
C23 C24 C33 C34 44.7(13) no
C23 C24 C33 C35 -72.5(13) no
C23 C24 C33 C36 168.3(10) no
C24 C33 C36 P1 21.0(11) no
C34 C33 C36 P1 145.0(8) no
C35 C33 C36 P1 -97.5(9) no
